data_4310722
loop_
_publ_author_name
'Alessandro Fumagalli'
'Paola Ulivieri'
'Michela Costa'
'Ornella Crispu'
'Roberto Della Pergola'
'Fabrizia Fabrizi de Biani'
'Franco Laschi'
'Piero Zanello'
'Piero Macchi'
'Angelo Sironi'

_publ_section_title
;
 Electron Transfer and CO Addition to Polynitrido Cobalt Carbonyl
 Clusters: Parallel Pathways for Conversion of the [Co10N2(CO)19]4- Anion
 to the Novel [Co11N2(CO)21]3- Anion
;
_journal_name_full 'Inorganic Chemistry'
_journal_page_first 2125
_journal_page_last 2131
_journal_paper_doi 10.1021/ic035133a
_journal_volume 43
_journal_year 2004
_chemical_formula_sum 'C36 H42 Co11 N5 O22'
_chemical_formula_weight 1544.98
_chemical_name_systematic
;
 ?
;
_space_group_IT_number 14
_symmetry_space_group_name_Hall '-P 2yn'
_symmetry_space_group_name_H-M 'P 1 21/n 1'
_atom_sites_solution_hydrogens geom
_atom_sites_solution_primary direct
_atom_sites_solution_secondary difmap
_audit_creation_method SHELXL-97
_cell_angle_alpha 90.00
_cell_angle_beta 100.773(5)
_cell_angle_gamma 90.00
_cell_formula_units_Z 4
_cell_length_a 11.413(5)
_cell_length_b 21.241(5)
_cell_length_c 23.044(5)
_cell_measurement_temperature 293(2)
_cell_volume 5488(3)
_computing_structure_refinement 'SHELXL-97 (Sheldrick, 1997)'
_diffrn_ambient_temperature 293(2)
_diffrn_measured_fraction_theta_full 0.919
_diffrn_measured_fraction_theta_max 0.919
_diffrn_radiation_monochromator graphite
_diffrn_radiation_source 'fine-focus sealed tube'
_diffrn_radiation_type MoK\a
_diffrn_radiation_wavelength 0.71073
_diffrn_reflns_av_R_equivalents 0.0593
_diffrn_reflns_av_sigmaI/netI 0.0676
_diffrn_reflns_limit_h_max 15
_diffrn_reflns_limit_h_min -15
_diffrn_reflns_limit_k_max 28
_diffrn_reflns_limit_k_min -27
_diffrn_reflns_limit_l_max 30
_diffrn_reflns_limit_l_min -31
_diffrn_reflns_number 61243
_diffrn_reflns_theta_full 29.29
_diffrn_reflns_theta_max 29.29
_diffrn_reflns_theta_min 1.31
_exptl_absorpt_coefficient_mu 3.306
_exptl_absorpt_correction_T_max 1.000
_exptl_absorpt_correction_T_min 0.814
_exptl_absorpt_correction_type empirical
_exptl_crystal_density_diffrn 1.870
_exptl_crystal_density_method 'not measured'
_exptl_crystal_F_000 3064
_exptl_crystal_size_max 0.30
_exptl_crystal_size_mid 0.18
_exptl_crystal_size_min 0.15
_refine_diff_density_max 1.130
_refine_diff_density_min -0.497
_refine_diff_density_rms 0.117
_refine_ls_extinction_method none
_refine_ls_goodness_of_fit_ref 1.007
_refine_ls_hydrogen_treatment mixed
_refine_ls_matrix_type full
_refine_ls_number_parameters 599
_refine_ls_number_reflns 13769
_refine_ls_number_restraints 0
_refine_ls_restrained_S_all 1.007
_refine_ls_R_factor_all 0.1242
_refine_ls_R_factor_gt 0.0628
_refine_ls_shift/su_max 1.017
_refine_ls_shift/su_mean 0.234
_refine_ls_structure_factor_coef Fsqd
_refine_ls_weighting_details 'calc w=1/[\s^2^(Fo^2^)+(0.0601P)^2^+15.5637P] where P=(Fo^2^+2Fc^2^)/3'
_refine_ls_weighting_scheme calc
_refine_ls_wR_factor_gt 0.1332
_refine_ls_wR_factor_ref 0.1532
_reflns_number_gt 8379
_reflns_number_total 13769
_reflns_threshold_expression >2sigma(I)
_cod_data_source_file ic035133asi20030930_084457_1.cif
_cod_data_source_block 4a
_cod_depositor_comments
;
 Marking attached hydrogen atoms.

 Antanas Vaitkus,
 2017-07-11
;
_cod_database_code 4310722

loop_
_symmetry_equiv_pos_as_xyz
'x, y, z'
'-x+1/2, y+1/2, -z+1/2'
'-x, -y, -z'
'x-1/2, -y-1/2, z-1/2'

loop_
_atom_site_label
_atom_site_type_symbol
_atom_site_fract_x
_atom_site_fract_y
_atom_site_fract_z
_atom_site_U_iso_or_equiv
_atom_site_adp_type
_atom_site_occupancy
_atom_site_symmetry_multiplicity
_atom_site_calc_flag
_atom_site_refinement_flags
_atom_site_disorder_assembly
_atom_site_disorder_group
_atom_site_attached_hydrogens
Co1 Co 0.78631(7) 0.74569(4) 0.65602(3) 0.03296(18) Uani 1 1 d . . . 0
Co2 Co 0.72838(7) 0.63747(4) 0.58447(4) 0.0393(2) Uani 1 1 d . . . 0
Co3 Co 0.58187(7) 0.67188(4) 0.65765(4) 0.03766(19) Uani 1 1 d . . . 0
Co4 Co 0.55098(7) 0.78782(4) 0.60710(4) 0.0403(2) Uani 1 1 d . . . 0
Co5 Co 0.69836(7) 0.75446(4) 0.53397(3) 0.0392(2) Uani 1 1 d . . . 0
Co6 Co 0.94032(7) 0.66379(4) 0.63169(4) 0.0406(2) Uani 1 1 d . . . 0
Co7 Co 0.70677(7) 0.71737(4) 0.75030(3) 0.0387(2) Uani 1 1 d . . . 0
Co8 Co 0.67694(8) 0.83852(4) 0.69615(4) 0.0414(2) Uani 1 1 d . . . 0
Co9 Co 0.90991(7) 0.78473(4) 0.58024(4) 0.0401(2) Uani 1 1 d . . . 0
Co10 Co 0.88762(7) 0.68449(4) 0.52397(4) 0.0413(2) Uani 1 1 d . . . 0
Co11 Co 0.51329(7) 0.77061(4) 0.71730(4) 0.0433(2) Uani 1 1 d . . . 0
N1 N 0.6409(4) 0.7536(2) 0.67737(19) 0.0315(10) Uani 1 1 d . . . 0
N2 N 0.8183(4) 0.7124(2) 0.58754(19) 0.0332(10) Uani 1 1 d . . . 0
C1 C 0.9082(6) 0.7721(3) 0.7075(3) 0.0535(17) Uani 1 1 d . . . 0
O1 O 0.9885(5) 0.7902(3) 0.7417(2) 0.0729(16) Uani 1 1 d . . . 0
C2 C 0.6947(7) 0.5922(4) 0.5202(3) 0.062(2) Uani 1 1 d . . . 0
O2 O 0.6678(7) 0.5609(3) 0.4800(3) 0.102(2) Uani 1 1 d . . . 0
C3 C 0.4284(7) 0.6566(3) 0.6465(4) 0.0597(19) Uani 1 1 d . . . 0
O3 O 0.3295(5) 0.6437(3) 0.6371(3) 0.099(2) Uani 1 1 d . . . 0
C4 C 0.3954(7) 0.7916(4) 0.5922(3) 0.066(2) Uani 1 1 d . . . 0
O4 O 0.2935(5) 0.7966(4) 0.5794(3) 0.117(3) Uani 1 1 d . . . 0
C5 C 0.6549(6) 0.7283(3) 0.4612(3) 0.0538(17) Uani 1 1 d . . . 0
O5 O 0.6213(5) 0.7128(3) 0.4134(2) 0.0856(18) Uani 1 1 d . . . 0
C6 C 1.0591(7) 0.6492(4) 0.6901(3) 0.0594(19) Uani 1 1 d . . . 0
O6 O 1.1354(6) 0.6381(3) 0.7277(3) 0.099(2) Uani 1 1 d . . . 0
C7 C 0.8240(7) 0.7023(4) 0.8086(3) 0.067(2) Uani 1 1 d . . . 0
O7 O 0.9003(6) 0.6938(4) 0.8472(3) 0.121(3) Uani 1 1 d . . . 0
C8 C 0.7743(7) 0.8995(4) 0.7207(4) 0.065(2) Uani 1 1 d . . . 0
O8 O 0.8405(6) 0.9391(3) 0.7370(4) 0.120(3) Uani 1 1 d . . . 0
C9 C 1.0070(7) 0.8453(3) 0.6085(3) 0.0614(19) Uani 1 1 d . . . 0
O9 O 1.0679(6) 0.8861(3) 0.6269(3) 0.105(2) Uani 1 1 d . . . 0
C10 C 0.8920(7) 0.6557(4) 0.4533(3) 0.063(2) Uani 1 1 d . . . 0
O10 O 0.8948(6) 0.6372(4) 0.4081(3) 0.105(2) Uani 1 1 d . . . 0
C11 C 0.3651(7) 0.7733(4) 0.7273(4) 0.068(2) Uani 1 1 d . . . 0
O11 O 0.2698(6) 0.7759(3) 0.7353(4) 0.115(3) Uani 1 1 d . . . 0
C23 C 0.6059(6) 0.5968(3) 0.6165(3) 0.0485(16) Uani 1 1 d . . . 0
O23 O 0.5643(5) 0.5456(2) 0.6124(2) 0.0729(16) Uani 1 1 d . . . 0
C26 C 0.8507(7) 0.5873(3) 0.6349(3) 0.0568(18) Uani 1 1 d . . . 0
O26 O 0.8633(5) 0.5372(3) 0.6540(3) 0.095(2) Uani 1 1 d . . . 0
C37 C 0.6445(6) 0.6316(3) 0.7317(3) 0.0529(17) Uani 1 1 d . . . 0
O37 O 0.6438(6) 0.5850(3) 0.7577(2) 0.0834(18) Uani 1 1 d . . . 0
C45 C 0.5538(6) 0.8014(4) 0.5259(3) 0.0549(18) Uani 1 1 d . . . 0
O45 O 0.4937(6) 0.8295(3) 0.4872(2) 0.097(2) Uani 1 1 d . . . 0
C48 C 0.5875(7) 0.8752(3) 0.6238(3) 0.0552(18) Uani 1 1 d . . . 0
O48 O 0.5631(6) 0.9250(3) 0.6039(3) 0.093(2) Uani 1 1 d . . . 0
C59 C 0.7866(6) 0.8320(3) 0.5295(3) 0.0494(16) Uani 1 1 d . . . 0
O59 O 0.7752(5) 0.8816(2) 0.5074(2) 0.0766(16) Uani 1 1 d . . . 0
C610 C 1.0142(6) 0.6335(3) 0.5697(3) 0.0537(17) Uani 1 1 d . . . 0
O610 O 1.0910(5) 0.6007(3) 0.5603(2) 0.0798(17) Uani 1 1 d . . . 0
C711 C 0.5858(6) 0.7365(3) 0.7939(3) 0.0546(17) Uani 1 1 d . . . 0
O711 O 0.5634(6) 0.7329(3) 0.8412(2) 0.0875(19) Uani 1 1 d . . . 0
C811 C 0.5581(6) 0.8563(3) 0.7414(3) 0.0569(18) Uani 1 1 d . . . 0
O811 O 0.5271(6) 0.8956(3) 0.7712(3) 0.094(2) Uani 1 1 d . . . 0
C910 C 0.9873(6) 0.7585(3) 0.5187(3) 0.0511(16) Uani 1 1 d . . . 0
O910 O 1.0560(5) 0.7746(3) 0.4900(2) 0.0798(17) Uani 1 1 d . . . 0
N1C N 0.7918(7) 0.0572(3) 0.5538(3) 0.0698(18) Uani 1 1 d . . . 0
C1C1 C 0.8562(13) 0.0102(7) 0.5954(6) 0.147(5) Uiso 1 1 d . . . 3
C2C1 C 0.6728(15) 0.0357(8) 0.5233(7) 0.164(6) Uiso 1 1 d . . . 3
C3C1 C 0.8086(12) 0.1235(6) 0.5750(6) 0.131(4) Uiso 1 1 d . . . 3
C4C1 C 0.8578(18) 0.0562(10) 0.5045(9) 0.212(8) Uiso 1 1 d . . . 3
N2C N 0.1959(6) 0.9688(3) 0.7938(3) 0.0604(16) Uiso 1 1 d . . . 0
C1C2 C 0.287(2) 0.9575(11) 0.7622(10) 0.257(10) Uiso 1 1 d . . . 3
C2C2 C 0.1111(11) 1.0145(6) 0.7593(5) 0.122(4) Uiso 1 1 d . . . 3
C3C2 C 0.1441(16) 0.9078(9) 0.8064(8) 0.197(7) Uiso 1 1 d . . . 3
C4C2 C 0.2680(17) 0.9977(10) 0.8483(9) 0.210(8) Uiso 1 1 d . . . 3
N3C N 0.7932(5) 0.8741(3) 0.9357(3) 0.0562(15) Uiso 1 1 d . . . 0
C1C3 C 0.6781(16) 0.9047(8) 0.9198(8) 0.180(6) Uiso 1 1 d . . . 3
C2C3 C 0.8688(15) 0.9078(8) 0.9852(8) 0.179(6) Uiso 1 1 d . . . 3
C3C3 C 0.8499(12) 0.8733(7) 0.8832(6) 0.138(5) Uiso 1 1 d . . . 3
C4C3 C 0.7820(15) 0.8115(8) 0.9577(8) 0.176(6) Uiso 1 1 d . . . 3
O1S O 0.8342(9) 0.9484(5) 0.3830(4) 0.150(3) Uani 1 1 d . . . 0
C1S C 0.7942(13) 0.8403(7) 0.3665(5) 0.134(5) Uani 1 1 d . . . 0
H1S1 H 0.8310 0.8228 0.4039 0.200 Uiso 1 1 calc R . . 0
H1S2 H 0.8487 0.8380 0.3395 0.200 Uiso 1 1 calc R . . 0
H1S3 H 0.7233 0.8169 0.3509 0.200 Uiso 1 1 calc R . . 0
C2S C 0.7628(11) 0.9065(7) 0.3746(4) 0.097(3) Uani 1 1 d . . . 0
C3S C 0.6365(12) 0.9216(7) 0.3737(5) 0.140(5) Uani 1 1 d . . . 0
H3S1 H 0.5897 0.9093 0.3363 0.209 Uiso 1 1 calc R . . 0
H3S2 H 0.6282 0.9661 0.3791 0.209 Uiso 1 1 calc R . . 0
H3S3 H 0.6094 0.8993 0.4049 0.209 Uiso 1 1 calc R . . 0

loop_
_atom_site_aniso_label
_atom_site_aniso_U_11
_atom_site_aniso_U_22
_atom_site_aniso_U_33
_atom_site_aniso_U_23
_atom_site_aniso_U_13
_atom_site_aniso_U_12
Co1 0.0338(4) 0.0322(4) 0.0333(4) -0.0009(3) 0.0074(3) -0.0021(3)
Co2 0.0433(5) 0.0331(4) 0.0418(5) -0.0050(3) 0.0088(4) -0.0053(4)
Co3 0.0373(4) 0.0343(4) 0.0414(5) -0.0019(3) 0.0074(4) -0.0065(3)
Co4 0.0390(4) 0.0414(5) 0.0390(4) 0.0030(4) 0.0033(4) 0.0053(4)
Co5 0.0406(4) 0.0409(5) 0.0345(4) 0.0016(4) 0.0033(3) 0.0015(4)
Co6 0.0405(5) 0.0426(5) 0.0379(4) 0.0008(4) 0.0052(4) 0.0061(4)
Co7 0.0413(5) 0.0406(5) 0.0339(4) 0.0030(4) 0.0065(3) -0.0018(4)
Co8 0.0472(5) 0.0311(4) 0.0469(5) -0.0044(4) 0.0110(4) -0.0029(4)
Co9 0.0433(5) 0.0398(5) 0.0381(4) 0.0000(4) 0.0099(4) -0.0093(4)
Co10 0.0425(5) 0.0470(5) 0.0350(4) -0.0052(4) 0.0091(4) 0.0002(4)
Co11 0.0393(5) 0.0444(5) 0.0495(5) -0.0010(4) 0.0163(4) 0.0013(4)
N1 0.036(2) 0.028(2) 0.030(2) 0.0001(19) 0.0042(19) 0.000(2)
N2 0.033(2) 0.033(2) 0.034(2) 0.000(2) 0.008(2) 0.000(2)
C1 0.049(4) 0.064(5) 0.051(4) -0.014(3) 0.017(3) -0.010(3)
O1 0.052(3) 0.098(4) 0.065(3) -0.026(3) 0.001(3) -0.022(3)
C2 0.075(5) 0.053(4) 0.059(5) -0.011(4) 0.018(4) -0.016(4)
O2 0.143(6) 0.089(5) 0.078(4) -0.047(4) 0.035(4) -0.043(4)
C3 0.055(5) 0.046(4) 0.078(5) -0.003(4) 0.013(4) -0.007(3)
O3 0.044(3) 0.098(5) 0.152(6) -0.015(4) 0.014(4) -0.025(3)
C4 0.050(5) 0.083(6) 0.062(5) 0.009(4) 0.004(4) 0.011(4)
O4 0.045(4) 0.187(8) 0.114(6) 0.019(5) 0.002(3) 0.020(4)
C5 0.047(4) 0.060(5) 0.050(4) -0.005(3) -0.002(3) 0.000(3)
O5 0.083(4) 0.110(5) 0.054(3) -0.019(3) -0.012(3) 0.003(3)
C6 0.062(5) 0.065(5) 0.047(4) -0.002(4) 0.001(4) 0.017(4)
O6 0.090(4) 0.123(6) 0.070(4) 0.009(4) -0.023(3) 0.031(4)
C7 0.061(5) 0.088(6) 0.051(5) 0.017(4) 0.006(4) -0.006(4)
O7 0.088(5) 0.173(8) 0.083(5) 0.051(5) -0.032(4) -0.008(5)
C8 0.076(5) 0.043(4) 0.076(5) -0.006(4) 0.011(4) -0.010(4)
O8 0.106(5) 0.069(4) 0.176(8) -0.024(4) -0.001(5) -0.040(4)
C9 0.072(5) 0.053(4) 0.060(5) 0.004(4) 0.015(4) -0.021(4)
O9 0.113(5) 0.079(4) 0.118(5) -0.010(4) 0.008(4) -0.058(4)
C10 0.056(5) 0.085(6) 0.048(4) -0.015(4) 0.013(4) -0.005(4)
O10 0.094(5) 0.162(7) 0.063(4) -0.059(4) 0.023(3) -0.019(4)
C11 0.050(5) 0.063(5) 0.096(6) -0.006(4) 0.025(4) 0.001(4)
O11 0.060(4) 0.122(6) 0.179(8) -0.006(5) 0.062(5) 0.007(4)
C23 0.051(4) 0.040(4) 0.055(4) -0.008(3) 0.012(3) -0.013(3)
O23 0.088(4) 0.044(3) 0.097(4) -0.018(3) 0.043(3) -0.028(3)
C26 0.062(5) 0.043(4) 0.067(5) 0.008(3) 0.015(4) 0.006(3)
O26 0.089(4) 0.052(3) 0.138(6) 0.033(4) 0.010(4) 0.005(3)
C37 0.063(5) 0.041(4) 0.055(4) 0.005(3) 0.012(3) 0.003(3)
O37 0.121(5) 0.051(3) 0.071(4) 0.021(3) -0.001(3) -0.013(3)
C45 0.052(4) 0.073(5) 0.039(4) 0.007(3) 0.007(3) 0.017(4)
O45 0.095(4) 0.144(6) 0.050(3) 0.031(3) 0.011(3) 0.071(4)
C48 0.072(5) 0.034(4) 0.059(4) 0.005(3) 0.012(4) 0.007(3)
O48 0.137(6) 0.044(3) 0.089(4) 0.017(3) -0.001(4) 0.011(3)
C59 0.064(4) 0.040(4) 0.047(4) 0.005(3) 0.017(3) -0.003(3)
O59 0.102(4) 0.047(3) 0.075(4) 0.019(3) 0.001(3) -0.002(3)
C610 0.053(4) 0.061(4) 0.045(4) -0.003(3) 0.004(3) 0.003(4)
O610 0.069(4) 0.107(5) 0.065(4) -0.002(3) 0.017(3) 0.044(3)
C711 0.058(4) 0.056(4) 0.053(4) 0.001(3) 0.021(3) -0.001(3)
O711 0.100(5) 0.122(5) 0.050(3) 0.011(3) 0.038(3) 0.016(4)
C811 0.058(4) 0.048(4) 0.067(5) -0.008(4) 0.017(4) 0.005(3)
O811 0.102(5) 0.065(4) 0.127(5) -0.039(4) 0.056(4) 0.003(3)
C910 0.046(4) 0.061(4) 0.048(4) -0.003(3) 0.014(3) -0.004(3)
O910 0.078(4) 0.097(4) 0.075(4) -0.006(3) 0.044(3) -0.026(3)
N1C 0.095(5) 0.043(3) 0.070(4) -0.001(3) 0.013(4) 0.004(3)
O1S 0.151(8) 0.149(8) 0.161(8) -0.001(6) 0.055(6) -0.063(7)
C1S 0.164(13) 0.144(12) 0.090(9) -0.009(8) 0.018(8) 0.023(10)
C2S 0.097(8) 0.133(10) 0.060(6) 0.012(6) 0.015(6) -0.019(8)
C3S 0.135(11) 0.184(14) 0.091(9) 0.000(8) -0.001(8) 0.007(10)

loop_
_atom_type_symbol
_atom_type_description
_atom_type_scat_dispersion_real
_atom_type_scat_dispersion_imag
_atom_type_scat_source
C C 0.0033 0.0016 'International Tables Vol C Tables 4.2.6.8 and 6.1.1.4'
H H 0.0000 0.0000 'International Tables Vol C Tables 4.2.6.8 and 6.1.1.4'
N N 0.0061 0.0033 'International Tables Vol C Tables 4.2.6.8 and 6.1.1.4'
O O 0.0106 0.0060 'International Tables Vol C Tables 4.2.6.8 and 6.1.1.4'
Co Co 0.3494 0.9721 'International Tables Vol C Tables 4.2.6.8 and 6.1.1.4'

loop_
_geom_angle_atom_site_label_1
_geom_angle_atom_site_label_2
_geom_angle_atom_site_label_3
_geom_angle
_geom_angle_site_symmetry_1
_geom_angle_site_symmetry_3
_geom_angle_publ_flag
C1 Co1 N1 115.9(3) . . ?
C1 Co1 N2 116.7(3) . . ?
N1 Co1 N2 127.4(2) . . ?
C1 Co1 Co9 83.7(2) . . ?
N1 Co1 Co9 142.48(14) . . ?
N2 Co1 Co9 46.92(14) . . ?
C1 Co1 Co7 82.1(2) . . ?
N1 Co1 Co7 46.61(13) . . ?
N2 Co1 Co7 142.76(15) . . ?
Co9 Co1 Co7 165.79(4) . . ?
C1 Co1 Co8 83.6(2) . . ?
N1 Co1 Co8 46.46(14) . . ?
N2 Co1 Co8 142.12(15) . . ?
Co9 Co1 Co8 110.96(4) . . ?
Co7 Co1 Co8 66.93(3) . . ?
C1 Co1 Co6 82.9(2) . . ?
N1 Co1 Co6 143.45(14) . . ?
N2 Co1 Co6 45.91(14) . . ?
Co9 Co1 Co6 65.96(4) . . ?
Co7 Co1 Co6 112.55(4) . . ?
Co8 Co1 Co6 166.45(4) . . ?
C1 Co1 Co5 138.6(2) . . ?
N1 Co1 Co5 95.22(14) . . ?
N2 Co1 Co5 41.69(14) . . ?
Co9 Co1 Co5 55.89(3) . . ?
Co7 Co1 Co5 137.98(4) . . ?
Co8 Co1 Co5 101.58(4) . . ?
Co6 Co1 Co5 87.60(3) . . ?
C1 Co1 Co3 136.7(2) . . ?
N1 Co1 Co3 41.47(14) . . ?
N2 Co1 Co3 95.48(14) . . ?
Co9 Co1 Co3 138.36(4) . . ?
Co7 Co1 Co3 55.67(3) . . ?
Co8 Co1 Co3 87.89(4) . . ?
Co6 Co1 Co3 103.00(4) . . ?
Co5 Co1 Co3 84.74(3) . . ?
C1 Co1 Co2 136.6(2) . . ?
N1 Co1 Co2 96.15(14) . . ?
N2 Co1 Co2 41.04(14) . . ?
Co9 Co1 Co2 87.95(4) . . ?
Co7 Co1 Co2 102.76(4) . . ?
Co8 Co1 Co2 138.45(4) . . ?
Co6 Co1 Co2 55.04(3) . . ?
Co5 Co1 Co2 58.03(3) . . ?
Co3 Co1 Co2 56.83(3) . . ?
C1 Co1 Co4 137.7(2) . . ?
N1 Co1 Co4 40.68(14) . . ?
N2 Co1 Co4 96.07(14) . . ?
Co9 Co1 Co4 103.02(4) . . ?
Co7 Co1 Co4 87.27(4) . . ?
Co8 Co1 Co4 54.74(3) . . ?
Co6 Co1 Co4 138.28(4) . . ?
Co5 Co1 Co4 56.67(3) . . ?
Co3 Co1 Co4 57.27(4) . . ?
Co2 Co1 Co4 85.69(3) . . ?
C2 Co2 N2 121.8(3) . . ?
C2 Co2 C23 91.1(3) . . ?
N2 Co2 C23 143.2(2) . . ?
C2 Co2 C26 103.0(3) . . ?
N2 Co2 C26 96.5(3) . . ?
C23 Co2 C26 91.0(3) . . ?
C2 Co2 Co6 121.9(3) . . ?
N2 Co2 Co6 47.64(14) . . ?
C23 Co2 Co6 130.3(2) . . ?
C26 Co2 Co6 49.0(2) . . ?
C2 Co2 Co10 80.0(2) . . ?
N2 Co2 Co10 44.69(14) . . ?
C23 Co2 Co10 171.0(2) . . ?
C26 Co2 Co10 91.9(2) . . ?
Co6 Co2 Co10 56.87(4) . . ?
C2 Co2 Co3 128.1(3) . . ?
N2 Co2 Co3 98.32(14) . . ?
C23 Co2 Co3 45.0(2) . . ?
C26 Co2 Co3 103.5(2) . . ?
Co6 Co2 Co3 109.13(4) . . ?
Co10 Co2 Co3 141.83(4) . . ?
C2 Co2 Co5 98.5(3) . . ?
N2 Co2 Co5 43.54(14) . . ?
C23 Co2 Co5 122.2(2) . . ?
C26 Co2 Co5 139.9(2) . . ?
Co6 Co2 Co5 90.93(4) . . ?
Co10 Co2 Co5 58.97(3) . . ?
Co3 Co2 Co5 88.64(4) . . ?
C2 Co2 Co1 158.4(3) . . ?
N2 Co2 Co1 39.51(14) . . ?
C23 Co2 Co1 104.5(2) . . ?
C26 Co2 Co1 91.9(2) . . ?
Co6 Co2 Co1 57.92(3) . . ?
Co10 Co2 Co1 83.89(3) . . ?
Co3 Co2 Co1 61.25(3) . . ?
Co5 Co2 Co1 60.54(3) . . ?
C3 Co3 N1 120.5(3) . . ?
C3 Co3 C23 90.3(3) . . ?
N1 Co3 C23 144.4(2) . . ?
C3 Co3 C37 104.1(3) . . ?
N1 Co3 C37 98.0(2) . . ?
C23 Co3 C37 90.3(3) . . ?
C3 Co3 Co7 125.8(3) . . ?
N1 Co3 Co7 47.55(13) . . ?
C23 Co3 Co7 129.1(2) . . ?
C37 Co3 Co7 50.4(2) . . ?
C3 Co3 Co2 125.4(3) . . ?
N1 Co3 Co2 99.53(14) . . ?
C23 Co3 Co2 45.1(2) . . ?
C37 Co3 Co2 105.3(2) . . ?
Co7 Co3 Co2 108.38(5) . . ?
C3 Co3 Co11 80.9(2) . . ?
N1 Co3 Co11 44.58(14) . . ?
C23 Co3 Co11 170.8(2) . . ?
C37 Co3 Co11 89.4(2) . . ?
Co7 Co3 Co11 56.27(4) . . ?
Co2 Co3 Co11 143.46(4) . . ?
C3 Co3 Co4 93.4(2) . . ?
N1 Co3 Co4 44.08(13) . . ?
C23 Co3 Co4 124.4(2) . . ?
C37 Co3 Co4 141.3(2) . . ?
Co7 Co3 Co4 91.33(4) . . ?
Co2 Co3 Co4 91.37(4) . . ?
Co11 Co3 Co4 59.22(3) . . ?
C3 Co3 Co1 155.4(2) . . ?
N1 Co3 Co1 39.82(14) . . ?
C23 Co3 Co1 105.2(2) . . ?
C37 Co3 Co1 95.0(2) . . ?
Co7 Co3 Co1 57.36(3) . . ?
Co2 Co3 Co1 61.92(3) . . ?
Co11 Co3 Co1 83.94(4) . . ?
Co4 Co3 Co1 62.09(3) . . ?
C4 Co4 N1 123.7(3) . . ?
C4 Co4 C45 90.2(3) . . ?
N1 Co4 C45 142.6(2) . . ?
C4 Co4 C48 99.7(4) . . ?
N1 Co4 C48 97.9(3) . . ?
C45 Co4 C48 90.5(3) . . ?
C4 Co4 Co8 123.1(3) . . ?
N1 Co4 Co8 48.00(13) . . ?
C45 Co4 Co8 128.8(2) . . ?
C48 Co4 Co8 49.9(2) . . ?
C4 Co4 Co11 81.7(3) . . ?
N1 Co4 Co11 45.10(14) . . ?
C45 Co4 Co11 171.8(2) . . ?
C48 Co4 Co11 90.5(2) . . ?
Co8 Co4 Co11 56.89(4) . . ?
C4 Co4 Co5 128.4(3) . . ?
N1 Co4 Co5 97.59(14) . . ?
C45 Co4 Co5 45.2(2) . . ?
C48 Co4 Co5 104.0(2) . . ?
Co8 Co4 Co5 107.16(5) . . ?
Co11 Co4 Co5 142.02(4) . . ?
C4 Co4 Co3 99.9(3) . . ?
N1 Co4 Co3 43.92(13) . . ?
C45 Co4 Co3 122.3(2) . . ?
C48 Co4 Co3 141.4(2) . . ?
Co8 Co4 Co3 91.70(4) . . ?
Co11 Co4 Co3 60.10(3) . . ?
Co5 Co4 Co3 89.03(4) . . ?
C4 Co4 Co1 159.9(3) . . ?
N1 Co4 Co1 38.94(13) . . ?
C45 Co4 Co1 104.4(2) . . ?
C48 Co4 Co1 94.1(2) . . ?
Co8 Co4 Co1 57.36(3) . . ?
Co11 Co4 Co1 83.62(4) . . ?
Co5 Co4 Co1 60.81(3) . . ?
Co3 Co4 Co1 60.64(3) . . ?
C5 Co5 N2 121.2(3) . . ?
C5 Co5 C45 89.3(3) . . ?
N2 Co5 C45 145.1(2) . . ?
C5 Co5 C59 106.0(3) . . ?
N2 Co5 C59 96.7(3) . . ?
C45 Co5 C59 90.0(3) . . ?
C5 Co5 Co9 124.2(2) . . ?
N2 Co5 Co9 47.74(14) . . ?
C45 Co5 Co9 130.4(2) . . ?
C59 Co5 Co9 49.0(2) . . ?
C5 Co5 Co10 80.1(2) . . ?
N2 Co5 Co10 44.98(14) . . ?
C45 Co5 Co10 169.3(2) . . ?
C59 Co5 Co10 91.8(2) . . ?
Co9 Co5 Co10 56.93(4) . . ?
C5 Co5 Co4 125.9(2) . . ?
N2 Co5 Co4 100.22(14) . . ?
C45 Co5 Co4 44.9(2) . . ?
C59 Co5 Co4 101.6(2) . . ?
Co9 Co5 Co4 109.14(5) . . ?
Co10 Co5 Co4 144.36(4) . . ?
C5 Co5 Co2 96.3(2) . . ?
N2 Co5 Co2 43.49(14) . . ?
C45 Co5 Co2 123.6(2) . . ?
C59 Co5 Co2 140.0(2) . . ?
Co9 Co5 Co2 91.00(4) . . ?
Co10 Co5 Co2 59.45(3) . . ?
Co4 Co5 Co2 90.95(4) . . ?
C5 Co5 Co1 157.4(2) . . ?
N2 Co5 Co1 40.07(13) . . ?
C45 Co5 Co1 105.9(2) . . ?
C59 Co5 Co1 91.0(2) . . ?
Co9 Co5 Co1 57.41(3) . . ?
Co10 Co5 Co1 84.61(3) . . ?
Co4 Co5 Co1 62.52(3) . . ?
Co2 Co5 Co1 61.43(3) . . ?
C6 Co6 N2 154.9(3) . . ?
C6 Co6 C610 97.4(3) . . ?
N2 Co6 C610 99.7(3) . . ?
C6 Co6 C26 99.3(3) . . ?
N2 Co6 C26 98.0(3) . . ?
C610 Co6 C26 93.2(3) . . ?
C6 Co6 Co10 144.0(3) . . ?
N2 Co6 Co10 48.90(14) . . ?
C610 Co6 Co10 50.8(2) . . ?
C26 Co6 Co10 99.0(2) . . ?
C6 Co6 Co2 146.6(3) . . ?
N2 Co6 Co2 48.09(14) . . ?
C610 Co6 Co2 97.2(2) . . ?
C26 Co6 Co2 50.0(2) . . ?
Co10 Co6 Co2 64.79(3) . . ?
C6 Co6 Co1 114.2(2) . . ?
N2 Co6 Co1 44.50(14) . . ?
C610 Co6 Co1 143.0(2) . . ?
C26 Co6 Co1 99.8(2) . . ?
Co10 Co6 Co1 92.86(4) . . ?
Co2 Co6 Co1 67.05(4) . . ?
C6 Co6 Co9 120.1(3) . . ?
N2 Co6 Co9 41.43(14) . . ?
C610 Co6 Co9 91.7(2) . . ?
C26 Co6 Co9 139.3(2) . . ?
Co10 Co6 Co9 55.33(3) . . ?
Co2 Co6 Co9 89.28(4) . . ?
Co1 Co6 Co9 56.51(3) . . ?
C7 Co7 N1 152.9(3) . . ?
C7 Co7 C711 99.3(4) . . ?
N1 Co7 C711 100.2(3) . . ?
C7 Co7 C37 101.1(4) . . ?
N1 Co7 C37 96.7(2) . . ?
C711 Co7 C37 92.6(3) . . ?
C7 Co7 Co11 146.7(3) . . ?
N1 Co7 Co11 49.48(14) . . ?
C711 Co7 Co11 50.8(2) . . ?
C37 Co7 Co11 95.2(2) . . ?
C7 Co7 Co3 144.4(3) . . ?
N1 Co7 Co3 48.00(14) . . ?
C711 Co7 Co3 100.3(2) . . ?
C37 Co7 Co3 48.7(2) . . ?
Co11 Co7 Co3 65.46(4) . . ?
C7 Co7 Co1 110.6(3) . . ?
N1 Co7 Co1 45.05(14) . . ?
C711 Co7 Co1 143.4(2) . . ?
C37 Co7 Co1 101.6(2) . . ?
Co11 Co7 Co1 93.97(4) . . ?
Co3 Co7 Co1 66.97(4) . . ?
C7 Co7 Co8 121.0(3) . . ?
N1 Co7 Co8 40.69(13) . . ?
C711 Co7 Co8 89.9(2) . . ?
C37 Co7 Co8 136.8(2) . . ?
Co11 Co7 Co8 54.94(3) . . ?
Co3 Co7 Co8 88.45(4) . . ?
Co1 Co7 Co8 56.84(3) . . ?
C8 Co8 N1 153.0(3) . . ?
C8 Co8 C811 98.8(4) . . ?
N1 Co8 C811 99.8(3) . . ?
C8 Co8 C48 100.5(3) . . ?
N1 Co8 C48 97.5(2) . . ?
C811 Co8 C48 94.4(3) . . ?
C8 Co8 Co11 146.3(3) . . ?
N1 Co8 Co11 49.29(14) . . ?
C811 Co8 Co11 50.6(2) . . ?
C48 Co8 Co11 96.2(2) . . ?
C8 Co8 Co4 145.1(3) . . ?
N1 Co8 Co4 48.36(13) . . ?
C811 Co8 Co4 100.1(2) . . ?
C48 Co8 Co4 49.1(2) . . ?
Co11 Co8 Co4 64.85(4) . . ?
C8 Co8 Co1 111.3(3) . . ?
N1 Co8 Co1 44.66(14) . . ?
C811 Co8 Co1 142.0(2) . . ?
C48 Co8 Co1 102.1(2) . . ?
Co11 Co8 Co1 93.34(4) . . ?
Co4 Co8 Co1 67.90(4) . . ?
C8 Co8 Co7 121.0(3) . . ?
N1 Co8 Co7 40.47(13) . . ?
C811 Co8 Co7 88.8(2) . . ?
C48 Co8 Co7 137.4(2) . . ?
Co11 Co8 Co7 54.69(3) . . ?
Co4 Co8 Co7 88.51(4) . . ?
Co1 Co8 Co7 56.23(3) . . ?
C9 Co9 N2 153.3(3) . . ?
C9 Co9 C910 98.4(3) . . ?
N2 Co9 C910 99.8(3) . . ?
C9 Co9 C59 100.5(3) . . ?
N2 Co9 C59 97.1(2) . . ?
C910 Co9 C59 95.1(3) . . ?
C9 Co9 Co10 145.6(3) . . ?
N2 Co9 Co10 48.86(14) . . ?
C910 Co9 Co10 51.0(2) . . ?
C59 Co9 Co10 97.9(2) . . ?
C9 Co9 Co5 146.5(3) . . ?
N2 Co9 Co5 47.89(14) . . ?
C910 Co9 Co5 98.7(2) . . ?
C59 Co9 Co5 49.3(2) . . ?
Co10 Co9 Co5 64.27(3) . . ?
C9 Co9 Co1 112.0(2) . . ?
N2 Co9 Co1 45.12(14) . . ?
C910 Co9 Co1 143.6(2) . . ?
C59 Co9 Co1 98.5(2) . . ?
Co10 Co9 Co1 93.59(4) . . ?
Co5 Co9 Co1 66.70(4) . . ?
C9 Co9 Co6 119.7(3) . . ?
N2 Co9 Co6 41.15(14) . . ?
C910 Co9 Co6 90.5(2) . . ?
C59 Co9 Co6 138.1(2) . . ?
Co10 Co9 Co6 55.33(3) . . ?
Co5 Co9 Co6 88.78(4) . . ?
Co1 Co9 Co6 57.53(3) . . ?
C10 Co10 N2 157.3(3) . . ?
C10 Co10 C610 99.3(3) . . ?
N2 Co10 C610 97.5(2) . . ?
C10 Co10 C910 96.0(3) . . ?
N2 Co10 C910 97.4(2) . . ?
C610 Co10 C910 95.7(3) . . ?
C10 Co10 Co6 145.7(3) . . ?
N2 Co10 Co6 48.47(14) . . ?
C610 Co10 Co6 49.0(2) . . ?
C910 Co10 Co6 99.8(2) . . ?
C10 Co10 Co9 140.2(3) . . ?
N2 Co10 Co9 48.80(14) . . ?
C610 Co10 Co9 101.6(2) . . ?
C910 Co10 Co9 48.7(2) . . ?
Co6 Co10 Co9 69.34(4) . . ?
C10 Co10 Co5 116.1(3) . . ?
N2 Co10 Co5 45.06(14) . . ?
C610 Co10 Co5 142.5(2) . . ?
C910 Co10 Co5 92.7(2) . . ?
Co6 Co10 Co5 93.50(4) . . ?
Co9 Co10 Co5 58.80(4) . . ?
C10 Co10 Co2 119.6(3) . . ?
N2 Co10 Co2 44.72(14) . . ?
C610 Co10 Co2 91.0(2) . . ?
C910 Co10 Co2 142.1(2) . . ?
Co6 Co10 Co2 58.34(4) . . ?
Co9 Co10 Co2 93.49(4) . . ?
Co5 Co10 Co2 61.57(4) . . ?
C11 Co11 N1 156.7(3) . . ?
C11 Co11 C711 98.7(4) . . ?
N1 Co11 C711 97.7(2) . . ?
C11 Co11 C811 98.1(3) . . ?
N1 Co11 C811 97.6(3) . . ?
C711 Co11 C811 92.6(3) . . ?
C11 Co11 Co7 143.6(3) . . ?
N1 Co11 Co7 48.63(13) . . ?
C711 Co11 Co7 49.1(2) . . ?
C811 Co11 Co7 99.7(2) . . ?
C11 Co11 Co8 142.1(3) . . ?
N1 Co11 Co8 48.74(14) . . ?
C711 Co11 Co8 100.8(2) . . ?
C811 Co11 Co8 49.0(2) . . ?
Co7 Co11 Co8 70.37(4) . . ?
C11 Co11 Co4 116.8(3) . . ?
N1 Co11 Co4 44.95(13) . . ?
C711 Co11 Co4 142.6(2) . . ?
C811 Co11 Co4 93.6(2) . . ?
Co7 Co11 Co4 93.52(4) . . ?
Co8 Co11 Co4 58.26(3) . . ?
C11 Co11 Co3 118.2(3) . . ?
N1 Co11 Co3 44.26(13) . . ?
C711 Co11 Co3 93.3(2) . . ?
C811 Co11 Co3 141.9(2) . . ?
Co7 Co11 Co3 58.27(3) . . ?
Co8 Co11 Co3 92.92(4) . . ?
Co4 Co11 Co3 60.68(3) . . ?
Co1 N1 Co7 88.34(19) . . ?
Co1 N1 Co8 88.87(19) . . ?
Co7 N1 Co8 98.8(2) . . ?
Co1 N1 Co3 98.7(2) . . ?
Co7 N1 Co3 84.45(18) . . ?
Co8 N1 Co3 171.8(3) . . ?
Co1 N1 Co4 100.4(2) . . ?
Co7 N1 Co4 171.0(3) . . ?
Co8 N1 Co4 83.64(18) . . ?
Co3 N1 Co4 92.00(19) . . ?
Co1 N1 Co11 165.4(3) . . ?
Co7 N1 Co11 81.89(17) . . ?
Co8 N1 Co11 81.97(18) . . ?
Co3 N1 Co11 91.16(19) . . ?
Co4 N1 Co11 89.94(19) . . ?
Co1 N2 Co6 89.6(2) . . ?
Co1 N2 Co9 87.96(19) . . ?
Co6 N2 Co9 97.4(2) . . ?
Co1 N2 Co2 99.5(2) . . ?
Co6 N2 Co2 84.27(19) . . ?
Co9 N2 Co2 172.4(3) . . ?
Co1 N2 Co10 166.6(3) . . ?
Co6 N2 Co10 82.62(18) . . ?
Co9 N2 Co10 82.34(18) . . ?
Co2 N2 Co10 90.58(19) . . ?
Co1 N2 Co5 98.2(2) . . ?
Co6 N2 Co5 172.0(3) . . ?
Co9 N2 Co5 84.36(19) . . ?
Co2 N2 Co5 93.0(2) . . ?
Co10 N2 Co5 89.96(19) . . ?
O1 C1 Co1 179.3(7) . . ?
O2 C2 Co2 175.7(7) . . ?
O3 C3 Co3 175.9(7) . . ?
O4 C4 Co4 175.6(8) . . ?
O5 C5 Co5 176.6(7) . . ?
O6 C6 Co6 178.2(8) . . ?
O7 C7 Co7 178.4(9) . . ?
O8 C8 Co8 178.8(8) . . ?
O9 C9 Co9 178.0(8) . . ?
O10 C10 Co10 179.8(9) . . ?
O11 C11 Co11 178.1(9) . . ?
O23 C23 Co3 135.8(5) . . ?
O23 C23 Co2 134.3(5) . . ?
Co3 C23 Co2 89.9(3) . . ?
O26 C26 Co6 139.9(7) . . ?
O26 C26 Co2 139.0(7) . . ?
Co6 C26 Co2 81.0(3) . . ?
O37 C37 Co3 143.3(6) . . ?
O37 C37 Co7 135.6(6) . . ?
Co3 C37 Co7 80.9(3) . . ?
O45 C45 Co4 134.9(6) . . ?
O45 C45 Co5 135.1(6) . . ?
Co4 C45 Co5 89.9(3) . . ?
O48 C48 Co4 140.3(6) . . ?
O48 C48 Co8 138.4(6) . . ?
Co4 C48 Co8 81.0(3) . . ?
O59 C59 Co9 137.9(6) . . ?
O59 C59 Co5 140.5(6) . . ?
Co9 C59 Co5 81.6(3) . . ?
O610 C610 Co6 142.5(6) . . ?
O610 C610 Co10 137.2(6) . . ?
Co6 C610 Co10 80.2(3) . . ?
O711 C711 Co7 142.1(6) . . ?
O711 C711 Co11 137.8(6) . . ?
Co7 C711 Co11 80.1(3) . . ?
O811 C811 Co8 141.9(6) . . ?
O811 C811 Co11 137.6(6) . . ?
Co8 C811 Co11 80.4(3) . . ?
O910 C910 Co9 142.7(6) . . ?
O910 C910 Co10 137.0(6) . . ?
Co9 C910 Co10 80.3(3) . . ?
C4C1 N1C C3C1 102.3(11) . . ?
C4C1 N1C C2C1 100.7(11) . . ?
C3C1 N1C C2C1 119.9(10) . . ?
C4C1 N1C C1C1 103.0(11) . . ?
C3C1 N1C C1C1 114.0(9) . . ?
C2C1 N1C C1C1 113.5(10) . . ?
C1C2 N2C C3C2 108.4(13) . . ?
C1C2 N2C C4C2 99.3(13) . . ?
C3C2 N2C C4C2 111.9(12) . . ?
C1C2 N2C C2C2 107.9(12) . . ?
C3C2 N2C C2C2 115.6(10) . . ?
C4C2 N2C C2C2 112.4(10) . . ?
C4C3 N3C C1C3 111.6(11) . . ?
C4C3 N3C C3C3 111.1(10) . . ?
C1C3 N3C C3C3 108.3(10) . . ?
C4C3 N3C C2C3 104.7(11) . . ?
C1C3 N3C C2C3 110.3(10) . . ?
C3C3 N3C C2C3 110.9(9) . . ?
O1S C2S C3S 118.3(13) . . ?
O1S C2S C1S 123.8(13) . . ?
C3S C2S C1S 117.8(12) . . ?

loop_
_geom_bond_atom_site_label_1
_geom_bond_atom_site_label_2
_geom_bond_distance
_geom_bond_site_symmetry_2
_geom_bond_publ_flag
Co1 C1 1.744(7) . ?
Co1 N1 1.825(5) . ?
Co1 N2 1.828(4) . ?
Co1 Co9 2.5779(12) . ?
Co1 Co7 2.5772(12) . ?
Co1 Co8 2.5954(12) . ?
Co1 Co6 2.6080(13) . ?
Co1 Co5 2.8100(12) . ?
Co1 Co3 2.8166(14) . ?
Co1 Co2 2.8343(12) . ?
Co1 Co4 2.8557(15) . ?
Co2 C2 1.748(8) . ?
Co2 N2 1.887(5) . ?
Co2 C23 1.905(7) . ?
Co2 C26 1.957(7) . ?
Co2 Co6 2.5225(15) . ?
Co2 Co10 2.6811(13) . ?
Co2 Co3 2.6889(13) . ?
Co2 Co5 2.7378(13) . ?
Co3 C3 1.752(8) . ?
Co3 N1 1.887(4) . ?
Co3 C23 1.901(7) . ?
Co3 C37 1.923(7) . ?
Co3 Co7 2.5272(12) . ?
Co3 Co11 2.7030(12) . ?
Co3 Co4 2.7187(13) . ?
Co4 C4 1.747(8) . ?
Co4 N1 1.893(4) . ?
Co4 C45 1.900(7) . ?
Co4 C48 1.926(7) . ?
Co4 Co8 2.5168(13) . ?
Co4 Co11 2.6787(13) . ?
Co4 Co5 2.6893(13) . ?
Co5 C5 1.748(7) . ?
Co5 N2 1.888(5) . ?
Co5 C45 1.907(7) . ?
Co5 C59 1.943(7) . ?
Co5 Co9 2.5331(15) . ?
Co5 Co10 2.6677(14) . ?
Co6 C6 1.750(8) . ?
Co6 N2 1.873(5) . ?
Co6 C610 1.901(7) . ?
Co6 C26 1.928(7) . ?
Co6 Co10 2.4816(13) . ?
Co6 Co9 2.8232(13) . ?
Co7 C7 1.739(8) . ?
Co7 N1 1.874(4) . ?
Co7 C711 1.897(7) . ?
Co7 C37 1.973(7) . ?
Co7 Co11 2.4713(14) . ?
Co7 Co8 2.8522(13) . ?
Co8 C8 1.730(8) . ?
Co8 N1 1.882(4) . ?
Co8 C811 1.897(7) . ?
Co8 C48 1.948(7) . ?
Co8 Co11 2.4788(14) . ?
Co9 C9 1.743(7) . ?
Co9 N2 1.884(5) . ?
Co9 C910 1.890(7) . ?
Co9 C59 1.934(7) . ?
Co9 Co10 2.4815(13) . ?
Co10 C10 1.750(7) . ?
Co10 N2 1.886(4) . ?
Co10 C610 1.950(7) . ?
Co10 C910 1.956(7) . ?
Co11 C11 1.750(8) . ?
Co11 N1 1.898(4) . ?
Co11 C711 1.945(7) . ?
Co11 C811 1.943(7) . ?
C1 O1 1.157(8) . ?
C2 O2 1.135(8) . ?
C3 O3 1.142(8) . ?
C4 O4 1.150(9) . ?
C5 O5 1.145(8) . ?
C6 O6 1.132(8) . ?
C7 O7 1.138(9) . ?
C8 O8 1.148(9) . ?
C9 O9 1.142(8) . ?
C10 O10 1.119(8) . ?
C11 O11 1.138(9) . ?
C23 O23 1.184(7) . ?
C26 O26 1.151(8) . ?
C37 O37 1.157(8) . ?
C45 O45 1.180(8) . ?
C48 O48 1.166(8) . ?
C59 O59 1.167(7) . ?
C610 O610 1.172(8) . ?
C711 O711 1.167(8) . ?
C811 O811 1.177(8) . ?
C910 O910 1.168(7) . ?
N1C C4C1 1.48(2) . ?
N1C C3C1 1.490(14) . ?
N1C C2C1 1.480(17) . ?
N1C C1C1 1.482(15) . ?
N2C C1C2 1.40(2) . ?
N2C C3C2 1.475(19) . ?
N2C C4C2 1.50(2) . ?
N2C C2C2 1.491(13) . ?
N3C C4C3 1.437(18) . ?
N3C C1C3 1.450(17) . ?
N3C C3C3 1.473(14) . ?
N3C C2C3 1.482(18) . ?
O1S C2S 1.198(12) . ?
C1S C2S 1.472(16) . ?
C2S C3S 1.473(15) . ?
